data_2209673
loop_
_publ_author_name
'Mendlik, Matthew T.'
'Coleman, Robert S.'
'Qi, Guizhong'
'Lowary, Todd L.'
'Ferguson, Michael J.'

_publ_section_title
;<i>p</i>-Tolyl
 3-amino-3-<i>N</i>,4-<i>O</i>-carbonyl-2,3,6-trideoxy-1-thio-\a-<small>L</small>-<i>lyxo</i>-hexopyranoside
;
_journal_coeditor_code TK2047
_journal_issue 7
_journal_name_full 'Acta Crystallographica Section E'
_journal_page_first o2788
_journal_page_last o2790
_journal_paper_doi 10.1107/S1600536806021027
_journal_volume 62
_journal_year 2006
_chemical_formula_iupac 'C14 H17 N O3 S'
_chemical_formula_moiety 'C14 H17 N O3 S'
_chemical_formula_sum 'C14 H17 N O3 S'
_chemical_formula_weight 279.35
_chemical_melting_point 428
_chemical_name_systematic
;\
<i>p</i>-Tolyl \
3-amino-3-<i>N</i>,4-<i>O</i>-carbonyl-2,3,6-trideoxy-\
1-thio-\a-L-<i>lyxo</i>-hexopyranoside
;
_space_group_IT_number 19
_symmetry_cell_setting orthorhombic
_symmetry_space_group_name_Hall 'P 2ac 2ab'
_symmetry_space_group_name_H-M 'P 21 21 21'
_atom_sites_solution_hydrogens geom
_atom_sites_solution_primary direct
_atom_sites_solution_secondary difmap
_audit_creation_method SHELXL-97
_cell_angle_alpha 90
_cell_angle_beta 90
_cell_angle_gamma 90
_cell_formula_units_Z 4
_cell_length_a 5.9331(6)
_cell_length_b 6.0141(6)
_cell_length_c 38.941(4)
_cell_measurement_reflns_used 4956
_cell_measurement_temperature 193(2)
_cell_measurement_theta_max 26.4
_cell_measurement_theta_min 3.4
_cell_volume 1389.5(2)
_computing_cell_refinement 'SAINT (Bruker, 1997)'
_computing_data_collection 'SMART (Bruker, 1997)'
_computing_data_reduction SAINT
_computing_molecular_graphics 'SHELXTL (Sheldrick, 1997b)'
_computing_publication_material SHELXTL
_computing_structure_refinement 'SHELXL97 (Sheldrick, 1997a)'
_computing_structure_solution 'SHELXS97 (Sheldrick, 1990)'
_diffrn_ambient_temperature 193(2)
_diffrn_detector_area_resol_mean 8.192
_diffrn_measured_fraction_theta_full 0.998
_diffrn_measured_fraction_theta_max 0.998
_diffrn_measurement_device_type 'Bruker PLATFORM diffractometer/SMART 1000 CCD area-detector'
_diffrn_measurement_method '\w scans'
_diffrn_radiation_monochromator graphite
_diffrn_radiation_source 'fine-focus sealed tube'
_diffrn_radiation_type MoK\a
_diffrn_radiation_wavelength 0.71073
_diffrn_reflns_av_R_equivalents 0.022
_diffrn_reflns_av_sigmaI/netI 0.019
_diffrn_reflns_limit_h_max 7
_diffrn_reflns_limit_h_min -7
_diffrn_reflns_limit_k_max 7
_diffrn_reflns_limit_k_min -7
_diffrn_reflns_limit_l_max 48
_diffrn_reflns_limit_l_min -48
_diffrn_reflns_number 10756
_diffrn_reflns_theta_full 26.4
_diffrn_reflns_theta_max 26.4
_diffrn_reflns_theta_min 1.1
_diffrn_standards_decay_% 0
_diffrn_standards_interval_time 0
_diffrn_standards_number 0
_exptl_absorpt_coefficient_mu 0.236
_exptl_absorpt_correction_T_max 0.979
_exptl_absorpt_correction_T_min 0.869
_exptl_absorpt_correction_type multi-scan
_exptl_absorpt_process_details '(SADABS; Sheldrick, 2003)'
_exptl_crystal_colour colourless
_exptl_crystal_density_diffrn 1.335
_exptl_crystal_density_method 'not measured'
_exptl_crystal_description plate
_exptl_crystal_F_000 592
_exptl_crystal_size_max 0.61
_exptl_crystal_size_mid 0.54
_exptl_crystal_size_min 0.09
_refine_diff_density_max 0.33
_refine_diff_density_min -0.25
_refine_ls_abs_structure_details 'Flack (1983), 1140 Friedel pairs'
_refine_ls_abs_structure_Flack 0.02(8)
_refine_ls_extinction_method none
_refine_ls_goodness_of_fit_ref 1.17
_refine_ls_hydrogen_treatment constr
_refine_ls_matrix_type full
_refine_ls_number_parameters 173
_refine_ls_number_reflns 2862
_refine_ls_number_restraints 0
_refine_ls_restrained_S_all 1.17
_refine_ls_R_factor_all 0.034
_refine_ls_R_factor_gt 0.031
_refine_ls_shift/su_max 0.001
_refine_ls_shift/su_mean 0.000
_refine_ls_structure_factor_coef Fsqd
_refine_ls_weighting_details 'calc w=1/[\s^2^(Fo^2^)+(0.0577P)^2^+0.2797P] where P=(Fo^2^+2Fc^2^)/3'
_refine_ls_weighting_scheme calc
_refine_ls_wR_factor_gt 0.088
_refine_ls_wR_factor_ref 0.098
_reflns_number_gt 2761
_reflns_number_total 2862
_reflns_threshold_expression I>2\s(I)
_cod_data_source_file tk2047.cif
_cod_data_source_block I
_cod_depositor_comments
;
 Corrected the chemical name by adding the missing '<i>' opening tag.

 Antanas Vaitkus,
 2019-09-17
;
_cod_database_code 2209673
_cod_database_fobs_code 2209673

loop_
_symmetry_equiv_pos_as_xyz
'x, y, z'
'-x+1/2, -y, z+1/2'
'-x, y+1/2, -z+1/2'
'x+1/2, -y+1/2, -z'

loop_
_atom_site_type_symbol
_atom_site_label
_atom_site_fract_x
_atom_site_fract_y
_atom_site_fract_z
_atom_site_U_iso_or_equiv
_atom_site_adp_type
_atom_site_calc_flag
_atom_site_refinement_flags
_atom_site_occupancy
S S 0.81594(8) 0.12539(9) 0.141341(12) 0.03433(14) Uani d . 1
O O1 0.4464(2) -0.0196(2) 0.10641(3) 0.0309(3) Uani d . 1
O O2 0.2896(2) -0.2149(2) 0.04264(3) 0.0295(3) Uani d . 1
O O3 0.1490(2) 0.0515(3) 0.00873(3) 0.0354(3) Uani d . 1
N N 0.5193(3) 0.0536(3) 0.02639(4) 0.0323(4) Uani d . 1
H H1N 0.5619 0.1809 0.0173 0.039 Uiso calc R 1
C C1 0.6438(3) 0.1099(3) 0.10235(4) 0.0288(4) Uani d . 1
H H1 0.5959 0.2646 0.0964 0.035 Uiso calc R 1
C C2 0.7985(3) 0.0271(4) 0.07350(5) 0.0321(4) Uani d . 1
H H2A 0.8804 0.1553 0.0636 0.039 Uiso calc R 1
H H2B 0.9115 -0.0760 0.0833 0.039 Uiso calc R 1
C C3 0.6703(3) -0.0913(3) 0.04507(5) 0.0301(4) Uani d . 1
H H3 0.7787 -0.1633 0.0288 0.036 Uiso calc R 1
C C4 0.5026(3) -0.2664(3) 0.05908(5) 0.0290(4) Uani d . 1
H H4 0.5529 -0.4193 0.0525 0.035 Uiso calc R 1
C C5 0.4756(3) -0.2501(3) 0.09783(5) 0.0300(4) Uani d . 1
H H5 0.6161 -0.3062 0.1091 0.036 Uiso calc R 1
C C6 0.2754(3) -0.3752(4) 0.11218(5) 0.0388(5) Uani d . 1
H H6A 0.2690 -0.3545 0.1371 0.047 Uiso calc R 1
H H6B 0.2910 -0.5338 0.1069 0.047 Uiso calc R 1
H H6C 0.1366 -0.3183 0.1018 0.047 Uiso calc R 1
C C7 0.3093(3) -0.0244(3) 0.02421(4) 0.0273(4) Uani d . 1
C C8 0.6377(3) 0.2849(3) 0.16853(4) 0.0277(4) Uani d . 1
C C9 0.4309(3) 0.2030(3) 0.17988(5) 0.0304(4) Uani d . 1
H H9 0.3819 0.0593 0.1730 0.037 Uiso calc R 1
C C10 0.2970(3) 0.3316(3) 0.20122(5) 0.0309(4) Uani d . 1
H H10 0.1554 0.2753 0.2086 0.037 Uiso calc R 1
C C11 0.3649(3) 0.5408(3) 0.21212(5) 0.0305(4) Uani d . 1
C C12 0.5726(3) 0.6200(3) 0.20098(5) 0.0324(4) Uani d . 1
H H12 0.6232 0.7618 0.2085 0.039 Uiso calc R 1
C C13 0.7073(3) 0.4951(3) 0.17909(5) 0.0298(4) Uani d . 1
H H13 0.8471 0.5532 0.1713 0.036 Uiso calc R 1
C C14 0.2163(4) 0.6785(4) 0.23532(6) 0.0434(5) Uani d . 1
H H14A 0.0623 0.6801 0.2262 0.052 Uiso calc R 1
H H14B 0.2743 0.8309 0.2364 0.052 Uiso calc R 1
H H14C 0.2158 0.6137 0.2584 0.052 Uiso calc R 1

loop_
_atom_site_aniso_label
_atom_site_aniso_U_11
_atom_site_aniso_U_22
_atom_site_aniso_U_33
_atom_site_aniso_U_12
_atom_site_aniso_U_13
_atom_site_aniso_U_23
S 0.0305(2) 0.0443(3) 0.0281(2) 0.0095(2) -0.00274(19) -0.00585(19)
O1 0.0266(6) 0.0400(7) 0.0262(6) 0.0069(6) 0.0035(5) -0.0043(6)
O2 0.0311(6) 0.0309(7) 0.0265(6) 0.0004(6) -0.0007(5) 0.0054(5)
O3 0.0349(7) 0.0429(8) 0.0285(6) 0.0027(6) -0.0048(6) 0.0079(6)
N 0.0325(8) 0.0382(9) 0.0263(7) -0.0035(7) 0.0007(7) 0.0108(7)
C1 0.0268(8) 0.0360(9) 0.0237(8) 0.0077(8) 0.0001(7) 0.0010(7)
C2 0.0259(9) 0.0421(10) 0.0282(9) 0.0060(8) 0.0019(8) 0.0000(8)
C3 0.0284(9) 0.0368(10) 0.0253(8) 0.0074(8) 0.0050(7) 0.0009(7)
C4 0.0315(9) 0.0294(9) 0.0263(9) 0.0089(8) 0.0017(7) 0.0016(7)
C5 0.0302(9) 0.0344(10) 0.0255(9) 0.0096(8) 0.0023(7) 0.0072(7)
C6 0.0349(10) 0.0456(11) 0.0359(10) 0.0055(9) 0.0032(8) 0.0161(9)
C7 0.0339(9) 0.0308(9) 0.0172(7) -0.0001(8) 0.0028(7) 0.0000(6)
C8 0.0302(9) 0.0322(9) 0.0207(8) 0.0061(7) -0.0019(7) 0.0008(7)
C9 0.0359(10) 0.0295(9) 0.0260(8) -0.0011(8) -0.0006(7) 0.0000(7)
C10 0.0308(9) 0.0354(10) 0.0266(9) -0.0009(8) 0.0012(7) 0.0019(7)
C11 0.0324(10) 0.0339(9) 0.0251(8) 0.0073(8) -0.0037(7) -0.0008(7)
C12 0.0378(10) 0.0289(9) 0.0303(9) -0.0004(8) -0.0047(8) -0.0023(8)
C13 0.0277(9) 0.0342(10) 0.0275(8) -0.0013(8) -0.0025(7) 0.0040(7)
C14 0.0439(12) 0.0492(13) 0.0370(10) 0.0056(10) 0.0021(10) -0.0135(9)

loop_
_atom_type_symbol
_atom_type_description
_atom_type_scat_dispersion_real
_atom_type_scat_dispersion_imag
_atom_type_scat_source
C C 0.0033 0.0016 'International Tables Vol C Tables 4.2.6.8 and 6.1.1.4'
H H 0.0000 0.0000 'International Tables Vol C Tables 4.2.6.8 and 6.1.1.4'
N N 0.0061 0.0033 'International Tables Vol C Tables 4.2.6.8 and 6.1.1.4'
O O 0.0106 0.0060 'International Tables Vol C Tables 4.2.6.8 and 6.1.1.4'
S S 0.1246 0.1234 'International Tables Vol C Tables 4.2.6.8 and 6.1.1.4'

loop_
_geom_angle_atom_site_label_1
_geom_angle_atom_site_label_2
_geom_angle_atom_site_label_3
_geom_angle
_geom_angle_publ_flag
C8 S C1 100.90(8) y
C1 O1 C5 113.91(14) y
C7 O2 C4 109.79(15) y
C7 N C3 113.50(16) y
C7 N H1N 123.3 ?
C3 N H1N 123.3 ?
O1 C1 C2 113.46(16) y
O1 C1 S 113.37(12) y
C2 C1 S 106.84(12) y
O1 C1 H1 107.6 ?
C2 C1 H1 107.6 ?
S C1 H1 107.6 ?
C3 C2 C1 112.72(15) y
C3 C2 H2A 109.0 ?
C1 C2 H2A 109.0 ?
C3 C2 H2B 109.0 ?
C1 C2 H2B 109.0 ?
H2A C2 H2B 107.8 ?
N C3 C2 113.19(16) y
N C3 C4 100.89(15) y
C2 C3 C4 112.56(15) y
N C3 H3 110.0 ?
C2 C3 H3 110.0 ?
C4 C3 H3 110.0 ?
O2 C4 C5 109.42(15) y
O2 C4 C3 105.04(14) y
C5 C4 C3 111.93(16) y
O2 C4 H4 110.1 ?
C5 C4 H4 110.1 ?
C3 C4 H4 110.1 ?
O1 C5 C6 107.40(16) y
O1 C5 C4 107.82(15) y
C6 C5 C4 114.65(18) y
O1 C5 H5 108.9 ?
C6 C5 H5 108.9 ?
C4 C5 H5 108.9 ?
C5 C6 H6A 109.5 ?
C5 C6 H6B 109.5 ?
H6A C6 H6B 109.5 ?
C5 C6 H6C 109.5 ?
H6A C6 H6C 109.5 ?
H6B C6 H6C 109.5 ?
O3 C7 N 129.11(18) y
O3 C7 O2 120.78(17) y
N C7 O2 110.11(16) y
C13 C8 C9 119.23(18) ?
C13 C8 S 119.31(15) ?
C9 C8 S 121.46(15) ?
C10 C9 C8 119.83(19) ?
C10 C9 H9 120.1 ?
C8 C9 H9 120.1 ?
C9 C10 C11 121.55(18) ?
C9 C10 H10 119.2 ?
C11 C10 H10 119.2 ?
C10 C11 C12 118.20(18) ?
C10 C11 C14 120.70(19) ?
C12 C11 C14 121.10(19) ?
C13 C12 C11 121.07(19) ?
C13 C12 H12 119.5 ?
C11 C12 H12 119.5 ?
C12 C13 C8 120.11(18) ?
C12 C13 H13 119.9 ?
C8 C13 H13 119.9 ?
C11 C14 H14A 109.5 ?
C11 C14 H14B 109.5 ?
H14A C14 H14B 109.5 ?
C11 C14 H14C 109.5 ?
H14A C14 H14C 109.5 ?
H14B C14 H14C 109.5 ?

loop_
_geom_bond_atom_site_label_1
_geom_bond_atom_site_label_2
_geom_bond_distance
_geom_bond_publ_flag
S C8 1.7775(19) y
S C1 1.8322(18) y
O1 C1 1.415(2) y
O1 C5 1.436(2) y
O2 C7 1.357(2) y
O2 C4 1.450(2) y
O3 C7 1.215(2) y
N C7 1.334(2) y
N C3 1.446(2) y
N H1N 0.8800 ?
C1 C2 1.534(2) y
C1 H1 1.0000 ?
C2 C3 1.520(3) y
C2 H2A 0.9900 ?
C2 H2B 0.9900 ?
C3 C4 1.548(3) y
C3 H3 1.0000 ?
C4 C5 1.521(3) y
C4 H4 1.0000 ?
C5 C6 1.513(3) y
C5 H5 1.0000 ?
C6 H6A 0.9800 ?
C6 H6B 0.9800 ?
C6 H6C 0.9800 ?
C8 C13 1.392(3) ?
C8 C9 1.394(3) ?
C9 C10 1.386(3) ?
C9 H9 0.9500 ?
C10 C11 1.388(3) ?
C10 H10 0.9500 ?
C11 C12 1.390(3) ?
C11 C14 1.510(3) ?
C12 C13 1.389(3) ?
C12 H12 0.9500 ?
C13 H13 0.9500 ?
C14 H14A 0.9800 ?
C14 H14B 0.9800 ?
C14 H14C 0.9800 ?

loop_
_geom_hbond_atom_site_label_D
_geom_hbond_atom_site_label_H
_geom_hbond_atom_site_label_A
_geom_hbond_site_symmetry_A
_geom_hbond_distance_DH
_geom_hbond_distance_HA
_geom_hbond_distance_DA
_geom_hbond_angle_DHA
N H1N O3 4 0.88 1.97 2.846(2) 173

loop_
_geom_torsion_atom_site_label_1
_geom_torsion_atom_site_label_2
_geom_torsion_atom_site_label_3
_geom_torsion_atom_site_label_4
_geom_torsion
C5 O1 C1 C2 31.2(2)
C5 O1 C1 S -90.94(16)
C8 S C1 O1 -68.06(15)
C8 S C1 C2 166.22(14)
O1 C1 C2 C3 28.4(2)
S C1 C2 C3 154.10(14)
C7 N C3 C2 -128.19(17)
C7 N C3 C4 -7.7(2)
C1 C2 C3 N 65.6(2)
C1 C2 C3 C4 -48.0(2)
C7 O2 C4 C5 114.41(16)
C7 O2 C4 C3 -5.90(18)
N C3 C4 O2 7.77(18)
C2 C3 C4 O2 128.71(16)
N C3 C4 C5 -110.87(17)
C2 C3 C4 C5 10.1(2)
C1 O1 C5 C6 165.17(14)
C1 O1 C5 C4 -70.8(2)
O2 C4 C5 O1 -69.8(2)
C3 C4 C5 O1 46.2(2)
O2 C4 C5 C6 49.8(2)
C3 C4 C5 C6 165.78(15)
C3 N C7 O3 -175.40(18)
C3 N C7 O2 4.5(2)
C4 O2 C7 O3 -178.82(16)
C4 O2 C7 N 1.25(19)
C1 S C8 C13 -115.14(15)
C1 S C8 C9 65.70(17)
C13 C8 C9 C10 0.5(3)
S C8 C9 C10 179.63(14)
C8 C9 C10 C11 -0.9(3)
C9 C10 C11 C12 0.2(3)
C9 C10 C11 C14 179.89(19)
C10 C11 C12 C13 1.0(3)
C14 C11 C12 C13 -178.71(19)
C11 C12 C13 C8 -1.5(3)
C9 C8 C13 C12 0.7(3)
S C8 C13 C12 -178.49(15)

loop_
_cod_related_entry_id
_cod_related_entry_database
_cod_related_entry_code
1 ChemSpider 10148812
